data_4508765
loop_
_publ_author_name
'Said, Farouq F.'
'Ong, Tiow-Gan'
'Bazinet, Patrick'
'Yap, Glenn P. A.'
'Richeson, Darrin S.'

_publ_section_title
;
 Linking Hydrogen Dicarboxylate Synthons with Substituted Guanidinium
 Cations:&#x2009; Transforming Rings and Chains into Two- and
 Three-Dimensional Structures
;
_journal_issue 8
_journal_name_full 'Crystal Growth &amp; Design'
_journal_page_first 1848
_journal_paper_doi 10.1021/cg060167p
_journal_volume 6
_journal_year 2006
_chemical_formula_sum 'C14 H29 N3 O4.5'
_chemical_formula_weight 311.40
_chemical_name_systematic
; 
 ? 
;
_space_group_IT_number 92
_symmetry_cell_setting tetragonal
_symmetry_space_group_name_Hall 'P 4abw 2nw'
_symmetry_space_group_name_H-M 'P 41 21 2'
_atom_sites_solution_hydrogens geom
_atom_sites_solution_primary direct
_atom_sites_solution_secondary difmap
_audit_creation_method SHELXL-97
_cell_angle_alpha 90.00
_cell_angle_beta 90.00
_cell_angle_gamma 90.00
_cell_formula_units_Z 8
_cell_length_a 9.8300(18)
_cell_length_b 9.8300(18)
_cell_length_c 37.502(8)
_cell_measurement_reflns_used 935
_cell_measurement_temperature 233(2)
_cell_measurement_theta_max 27.72
_cell_measurement_theta_min 2.34
_cell_volume 3623.8(12)
_computing_cell_refinement 'SHELXTL, Sheldrick (2001)'
_computing_data_collection 'SMART, Bruker (2002)'
_computing_data_reduction 'SHELXTL, Sheldrick (2001)'
_computing_molecular_graphics 'SHELXTL, Sheldrick (2001)'
_computing_publication_material 'SHELXTL, Sheldrick (2001)'
_computing_structure_refinement 'SHELXL-97 (Sheldrick, 1997)'
_computing_structure_solution 'SHELXS-97 (Sheldrick, 1990)'
_diffrn_ambient_temperature 233(2)
_diffrn_detector_area_resol_mean 836.6
_diffrn_measured_fraction_theta_full 1.000
_diffrn_measured_fraction_theta_max 1.000
_diffrn_measurement_device_type 'Bruker AXS APEX diffractometer'
_diffrn_measurement_method \w
_diffrn_radiation_monochromator graphite
_diffrn_radiation_source 'fine-focus sealed tube'
_diffrn_radiation_type MoK\a
_diffrn_radiation_wavelength 0.71073
_diffrn_reflns_av_R_equivalents 0.0783
_diffrn_reflns_av_sigmaI/netI 0.0315
_diffrn_reflns_limit_h_max 11
_diffrn_reflns_limit_h_min 0
_diffrn_reflns_limit_k_max 11
_diffrn_reflns_limit_k_min 0
_diffrn_reflns_limit_l_max 44
_diffrn_reflns_limit_l_min 0
_diffrn_reflns_number 1960
_diffrn_reflns_theta_full 25.00
_diffrn_reflns_theta_max 25.00
_diffrn_reflns_theta_min 2.14
_diffrn_standards_decay_% <1
_exptl_absorpt_coefficient_mu 0.085
_exptl_absorpt_correction_T_max 0.9899
_exptl_absorpt_correction_T_min 0.9709
_exptl_absorpt_correction_type multi-scan
_exptl_absorpt_process_details 'SADABS, Sheldrick (2003)'
_exptl_crystal_colour colourless
_exptl_crystal_density_diffrn 1.142
_exptl_crystal_density_method 'not measured'
_exptl_crystal_description block
_exptl_crystal_F_000 1360
_exptl_crystal_size_max 0.35
_exptl_crystal_size_mid 0.30
_exptl_crystal_size_min 0.12
_refine_diff_density_max 0.330
_refine_diff_density_min -0.475
_refine_diff_density_rms 0.054
_refine_ls_abs_structure_details 'Flack H D (1983), Acta Cryst. A39, 876-881'
_refine_ls_abs_structure_Flack 4(4)
_refine_ls_extinction_method none
_refine_ls_goodness_of_fit_ref 1.018
_refine_ls_hydrogen_treatment constr
_refine_ls_matrix_type full
_refine_ls_number_parameters 258
_refine_ls_number_reflns 1960
_refine_ls_number_restraints 18
_refine_ls_restrained_S_all 1.023
_refine_ls_R_factor_all 0.0837
_refine_ls_R_factor_gt 0.0768
_refine_ls_shift/su_max 0.012
_refine_ls_shift/su_mean 0.002
_refine_ls_structure_factor_coef Fsqd
_refine_ls_weighting_details 'calc w=1/[\s^2^(Fo^2^)+(0.1705P)^2^+1.6757P] where P=(Fo^2^+2Fc^2^)/3'
_refine_ls_weighting_scheme calc
_refine_ls_wR_factor_gt 0.2237
_refine_ls_wR_factor_ref 0.2326
_reflns_number_gt 1762
_reflns_number_total 1960
_reflns_threshold_expression >2sigma(I)
_cod_data_source_file cg060167psup2.cif
_cod_data_source_block darr032m
_cod_depositor_comments
;
The following automatic conversions were performed:

'_symmetry_cell_setting' value 'Tetragonal' changed to 'tetragonal'
according to /home/saulius/struct/CIF-dictionaries/cif_core.dic
dictionary named 'cif_core.dic' version 2.4.2 from 2011-04-26.

Automatic conversion script
Id: cif_fix_values 1891 2012-01-12 08:04:46Z andrius 
;
_cod_original_sg_symbol_H-M P4(1)2(1)2
_cod_original_formula_sum 'C14 H29 N3 O4.50'
_cod_database_code 4508765

loop_
_symmetry_equiv_pos_as_xyz
'x, y, z'
'-x, -y, z+1/2'
'-y+1/2, x+1/2, z+1/4'
'y+1/2, -x+1/2, z+3/4'
'-x+1/2, y+1/2, -z+1/4'
'x+1/2, -y+1/2, -z+3/4'
'y, x, -z'
'-y, -x, -z+1/2'

loop_
_atom_site_label
_atom_site_type_symbol
_atom_site_fract_x
_atom_site_fract_y
_atom_site_fract_z
_atom_site_U_iso_or_equiv
_atom_site_adp_type
_atom_site_occupancy
_atom_site_symmetry_multiplicity
_atom_site_calc_flag
_atom_site_refinement_flags
_atom_site_disorder_assembly
_atom_site_disorder_group
C1 C 0.4564(4) -0.0415(5) 0.08632(10) 0.0375(9) Uani 1 1 d . . .
N1 N 0.4079(4) 0.0188(5) 0.05688(12) 0.0433(11) Uani 0.743(3) 1 d PD A 1
H1A H 0.3248 -0.0026 0.0511 0.052 Uiso 0.743(3) 1 calc PR A 1
C2 C 0.4721(14) 0.1108(11) 0.0343(2) 0.071(2) Uani 0.743(3) 1 d PD A 1
H2B H 0.5685 0.0814 0.0342 0.085 Uiso 0.743(3) 1 calc PR A 1
C3 C 0.4779(10) 0.2598(9) 0.0435(3) 0.097(3) Uani 0.743(3) 1 d PD A 1
H3B H 0.5162 0.2708 0.0672 0.145 Uiso 0.743(3) 1 calc PR A 1
H3C H 0.3868 0.2976 0.0430 0.145 Uiso 0.743(3) 1 calc PR A 1
H3D H 0.5345 0.3069 0.0263 0.145 Uiso 0.743(3) 1 calc PR A 1
C4 C 0.4279(9) 0.0966(11) -0.00317(18) 0.074(3) Uani 0.743(3) 1 d PD A 1
H4A H 0.4204 0.0009 -0.0091 0.112 Uiso 0.743(3) 1 calc PR A 1
H4B H 0.4941 0.1395 -0.0187 0.112 Uiso 0.743(3) 1 calc PR A 1
H4C H 0.3401 0.1403 -0.0062 0.112 Uiso 0.743(3) 1 calc PR A 1
N2 N 0.3818(5) -0.1375(6) 0.10217(13) 0.0507(13) Uani 0.743(3) 1 d PD A 1
H2A H 0.4076 -0.1622 0.1234 0.061 Uiso 0.743(3) 1 calc PR A 1
C5 C 0.2617(10) -0.2057(10) 0.0879(2) 0.077(3) Uani 0.743(3) 1 d PD A 1
H5A H 0.2530 -0.1710 0.0632 0.093 Uiso 0.743(3) 1 calc PR A 1
C6 C 0.1359(9) -0.1923(14) 0.1020(4) 0.113(4) Uani 0.743(3) 1 d PD A 1
H6A H 0.1203 -0.0978 0.1083 0.169 Uiso 0.743(3) 1 calc PR A 1
H6B H 0.1288 -0.2482 0.1233 0.169 Uiso 0.743(3) 1 calc PR A 1
H6C H 0.0685 -0.2212 0.0848 0.169 Uiso 0.743(3) 1 calc PR A 1
C7 C 0.3100(13) -0.3586(11) 0.0835(3) 0.100(3) Uani 0.743(3) 1 d PD A 1
H7A H 0.2800 -0.4114 0.1039 0.150 Uiso 0.743(3) 1 calc PR A 1
H7B H 0.4085 -0.3616 0.0820 0.150 Uiso 0.743(3) 1 calc PR A 1
H7C H 0.2711 -0.3965 0.0619 0.150 Uiso 0.743(3) 1 calc PR A 1
N3 N 0.5833(5) -0.0226(5) 0.09663(12) 0.0456(12) Uani 0.743(3) 1 d PD A 1
H3E H 0.6317 0.0357 0.0846 0.055 Uiso 0.743(3) 1 calc PR A 1
C8 C 0.6494(6) -0.0909(7) 0.12643(18) 0.0448(17) Uani 0.743(3) 1 d PD A 1
H8A H 0.6126 -0.1845 0.1278 0.054 Uiso 0.743(3) 1 calc PR A 1
C9 C 0.6181(10) -0.0209(13) 0.1612(2) 0.075(3) Uani 0.743(3) 1 d PD A 1
H9A H 0.5212 -0.0261 0.1659 0.112 Uiso 0.743(3) 1 calc PR A 1
H9B H 0.6455 0.0737 0.1598 0.112 Uiso 0.743(3) 1 calc PR A 1
H9C H 0.6674 -0.0653 0.1804 0.112 Uiso 0.743(3) 1 calc PR A 1
C10 C 0.7997(7) -0.1011(10) 0.1192(3) 0.070(2) Uani 0.743(3) 1 d PD A 1
H10A H 0.8144 -0.1488 0.0969 0.105 Uiso 0.743(3) 1 calc PR A 1
H10B H 0.8432 -0.1507 0.1384 0.105 Uiso 0.743(3) 1 calc PR A 1
H10C H 0.8383 -0.0105 0.1177 0.105 Uiso 0.743(3) 1 calc PR A 1
N1' N 0.5061(12) 0.0742(15) 0.0698(3) 0.0433(11) Uani 0.257(3) 1 d PD A 2
H1'A H 0.5672 0.1170 0.0823 0.052 Uiso 0.257(3) 1 calc PR A 2
C2' C 0.478(4) 0.136(3) 0.0372(5) 0.071(2) Uani 0.257(3) 1 d PD A 2
H2'B H 0.5500 0.2037 0.0322 0.085 Uiso 0.257(3) 1 calc PR A 2
C3' C 0.343(3) 0.208(2) 0.0393(8) 0.097(3) Uani 0.257(3) 1 d PD A 2
H3'B H 0.3566 0.2985 0.0491 0.145 Uiso 0.257(3) 1 calc PR A 2
H3'C H 0.2820 0.1572 0.0545 0.145 Uiso 0.257(3) 1 calc PR A 2
H3'D H 0.3044 0.2155 0.0156 0.145 Uiso 0.257(3) 1 calc PR A 2
C4' C 0.463(3) 0.046(3) 0.0056(6) 0.074(3) Uani 0.257(3) 1 d PD A 2
H4'A H 0.5440 0.0532 -0.0092 0.112 Uiso 0.257(3) 1 calc PR A 2
H4'B H 0.3843 0.0740 -0.0081 0.112 Uiso 0.257(3) 1 calc PR A 2
H4'C H 0.4519 -0.0472 0.0134 0.112 Uiso 0.257(3) 1 calc PR A 2
N2' N 0.3307(15) -0.0763(16) 0.0830(4) 0.0507(13) Uani 0.257(3) 1 d PD A 2
H2'A H 0.2795 -0.0273 0.0691 0.061 Uiso 0.257(3) 1 calc PR A 2
C5' C 0.268(3) -0.193(3) 0.1010(7) 0.077(3) Uani 0.257(3) 1 d PD A 2
H5'A H 0.3464 -0.2360 0.1132 0.093 Uiso 0.257(3) 1 calc PR A 2
C6' C 0.165(3) -0.211(4) 0.1248(9) 0.113(4) Uani 0.257(3) 1 d PD A 2
H6'A H 0.1369 -0.1233 0.1342 0.169 Uiso 0.257(3) 1 calc PR A 2
H6'B H 0.1958 -0.2684 0.1442 0.169 Uiso 0.257(3) 1 calc PR A 2
H6'C H 0.0885 -0.2539 0.1129 0.169 Uiso 0.257(3) 1 calc PR A 2
C7' C 0.249(4) -0.286(3) 0.0667(7) 0.100(3) Uani 0.257(3) 1 d PD A 2
H7'A H 0.3370 -0.3141 0.0579 0.150 Uiso 0.257(3) 1 calc PR A 2
H7'B H 0.2020 -0.2342 0.0483 0.150 Uiso 0.257(3) 1 calc PR A 2
H7'C H 0.1952 -0.3651 0.0729 0.150 Uiso 0.257(3) 1 calc PR A 2
N3' N 0.5288(13) -0.0784(15) 0.1165(3) 0.0456(12) Uani 0.257(3) 1 d PD A 2
H3'A H 0.4891 -0.1364 0.1306 0.055 Uiso 0.257(3) 1 calc PR A 2
C8' C 0.6628(18) -0.032(2) 0.1275(6) 0.0448(17) Uani 0.257(3) 1 d PD A 2
H8'A H 0.6884 0.0499 0.1138 0.054 Uiso 0.257(3) 1 calc PR A 2
C9' C 0.669(3) -0.003(5) 0.1666(7) 0.075(3) Uani 0.257(3) 1 d PD A 2
H9'A H 0.7607 0.0262 0.1729 0.112 Uiso 0.257(3) 1 calc PR A 2
H9'B H 0.6461 -0.0839 0.1800 0.112 Uiso 0.257(3) 1 calc PR A 2
H9'C H 0.6054 0.0694 0.1724 0.112 Uiso 0.257(3) 1 calc PR A 2
C10' C 0.759(2) -0.149(3) 0.1184(9) 0.070(2) Uani 0.257(3) 1 d PD A 2
H10D H 0.7495 -0.1722 0.0934 0.105 Uiso 0.257(3) 1 calc PR A 2
H10E H 0.7378 -0.2271 0.1330 0.105 Uiso 0.257(3) 1 calc PR A 2
H10F H 0.8523 -0.1204 0.1230 0.105 Uiso 0.257(3) 1 calc PR A 2
O5 O -0.417(2) -0.299(2) 0.0140(7) 0.34(3) Uani 0.50 1 d PG B -1
C13 C -0.383(2) -0.4066(18) -0.0098(6) 0.140(9) Uani 0.50 1 d PG B -1
H13A H -0.4587 -0.4241 -0.0261 0.168 Uiso 0.50 1 calc PR B -1
H13B H -0.3640 -0.4901 0.0036 0.168 Uiso 0.50 1 calc PR B -1
C14 C -0.2658(15) -0.3665(17) -0.0294(4) 0.116(7) Uani 0.50 1 d PG B -1
H14A H -0.1914 -0.4310 -0.0253 0.139 Uiso 0.50 1 calc PR B -1
H14B H -0.2862 -0.3650 -0.0549 0.139 Uiso 0.50 1 calc PR B -1
C15 C -0.2274(17) -0.2346(16) -0.0176(5) 0.113(7) Uani 0.50 1 d PG B -1
H15A H -0.1348 -0.2366 -0.0080 0.135 Uiso 0.50 1 calc PR B -1
H15B H -0.2295 -0.1705 -0.0376 0.135 Uiso 0.50 1 calc PR B -1
C16 C -0.3207(19) -0.1932(15) 0.0092(7) 0.170(11) Uani 0.50 1 d PG B -1
H16A H -0.3671 -0.1095 0.0019 0.204 Uiso 0.50 1 calc PR B -1
H16B H -0.2723 -0.1755 0.0315 0.204 Uiso 0.50 1 calc PR B -1
C11 C 0.0417(4) 0.1297(4) 0.05632(9) 0.0360(9) Uani 1 1 d . . .
C12 C -0.1072(4) 0.1359(4) 0.04401(10) 0.0368(9) Uani 1 1 d . . .
O1 O 0.1193(3) 0.0561(3) 0.03873(7) 0.0430(8) Uani 1 1 d . . .
O2 O 0.0704(4) 0.1947(5) 0.08287(9) 0.0726(12) Uani 1 1 d . . .
O3 O -0.1311(3) 0.1199(4) 0.00953(7) 0.0511(9) Uani 1 1 d . . .
H3A H -0.0580 0.1212 -0.0015 0.077 Uiso 1 1 calc R . .
O4 O -0.1994(3) 0.1532(4) 0.06467(8) 0.0579(10) Uani 1 1 d . . .

loop_
_atom_site_aniso_label
_atom_site_aniso_U_11
_atom_site_aniso_U_22
_atom_site_aniso_U_33
_atom_site_aniso_U_23
_atom_site_aniso_U_13
_atom_site_aniso_U_12
C1 0.0271(19) 0.050(2) 0.0357(18) 0.0084(17) -0.0025(16) -0.0013(18)
N1 0.025(2) 0.057(3) 0.047(2) 0.019(2) -0.0064(18) -0.0080(19)
C2 0.079(4) 0.076(6) 0.057(3) 0.030(3) -0.029(3) -0.043(4)
C3 0.096(7) 0.061(5) 0.134(7) -0.008(5) -0.057(6) -0.003(5)
C4 0.056(5) 0.118(8) 0.049(4) 0.029(4) -0.011(3) -0.018(5)
N2 0.041(3) 0.064(3) 0.046(2) 0.025(2) -0.012(2) -0.016(2)
C5 0.063(4) 0.089(5) 0.081(7) 0.047(6) -0.031(5) -0.042(4)
C6 0.050(6) 0.120(8) 0.168(12) 0.012(10) 0.023(7) -0.024(5)
C7 0.100(8) 0.097(8) 0.104(7) -0.006(6) -0.007(6) 0.000(6)
N3 0.034(2) 0.058(3) 0.046(2) 0.018(2) -0.0078(19) -0.011(2)
C8 0.032(3) 0.061(5) 0.041(2) 0.008(4) -0.009(2) -0.006(3)
C9 0.081(7) 0.072(6) 0.072(4) 0.005(4) -0.013(5) -0.001(6)
C10 0.035(5) 0.086(7) 0.088(4) 0.024(5) -0.001(4) 0.002(4)
N1' 0.025(2) 0.057(3) 0.047(2) 0.019(2) -0.0064(18) -0.0080(19)
C2' 0.079(4) 0.076(6) 0.057(3) 0.030(3) -0.029(3) -0.043(4)
C3' 0.096(7) 0.061(5) 0.134(7) -0.008(5) -0.057(6) -0.003(5)
C4' 0.056(5) 0.118(8) 0.049(4) 0.029(4) -0.011(3) -0.018(5)
N2' 0.041(3) 0.064(3) 0.046(2) 0.025(2) -0.012(2) -0.016(2)
C5' 0.063(4) 0.089(5) 0.081(7) 0.047(6) -0.031(5) -0.042(4)
C6' 0.050(6) 0.120(8) 0.168(12) 0.012(10) 0.023(7) -0.024(5)
C7' 0.100(8) 0.097(8) 0.104(7) -0.006(6) -0.007(6) 0.000(6)
N3' 0.034(2) 0.058(3) 0.046(2) 0.018(2) -0.0078(19) -0.011(2)
C8' 0.032(3) 0.061(5) 0.041(2) 0.008(4) -0.009(2) -0.006(3)
C9' 0.081(7) 0.072(6) 0.072(4) 0.005(4) -0.013(5) -0.001(6)
C10' 0.035(5) 0.086(7) 0.088(4) 0.024(5) -0.001(4) 0.002(4)
O5 0.26(4) 0.36(5) 0.40(4) -0.27(4) 0.19(3) -0.18(3)
C13 0.133(18) 0.120(16) 0.17(3) -0.059(14) 0.084(16) -0.053(14)
C14 0.104(14) 0.130(17) 0.113(12) -0.037(12) 0.017(11) -0.040(13)
C15 0.107(14) 0.134(18) 0.097(9) 0.023(12) -0.014(11) -0.034(13)
C16 0.16(3) 0.12(2) 0.23(4) -0.04(2) -0.02(3) 0.00(2)
C11 0.036(2) 0.040(2) 0.0319(17) -0.0010(17) -0.0020(16) 0.0006(17)
C12 0.032(2) 0.038(2) 0.0398(19) 0.0065(17) 0.0028(17) -0.0023(17)
O1 0.0324(15) 0.0599(19) 0.0365(13) -0.0070(13) -0.0062(12) 0.0076(14)
O2 0.053(2) 0.100(3) 0.064(2) -0.040(2) -0.0137(17) 0.012(2)
O3 0.0326(16) 0.077(2) 0.0440(16) 0.0023(15) -0.0074(12) -0.0001(15)
O4 0.0382(17) 0.081(3) 0.0543(17) 0.0034(17) 0.0169(14) -0.0049(17)

loop_
_atom_type_symbol
_atom_type_description
_atom_type_scat_dispersion_real
_atom_type_scat_dispersion_imag
_atom_type_scat_source
C C 0.0033 0.0016 'International Tables Vol C Tables 4.2.6.8 and 6.1.1.4'
H H 0.0000 0.0000 'International Tables Vol C Tables 4.2.6.8 and 6.1.1.4'
N N 0.0061 0.0033 'International Tables Vol C Tables 4.2.6.8 and 6.1.1.4'
O O 0.0106 0.0060 'International Tables Vol C Tables 4.2.6.8 and 6.1.1.4'

loop_
_geom_angle_atom_site_label_1
_geom_angle_atom_site_label_2
_geom_angle_atom_site_label_3
_geom_angle
N2' C1 N3 166.6(7)
N2' C1 N2 47.8(7)
N3 C1 N2 119.3(4)
N2' C1 N1 72.3(6)
N3 C1 N1 121.0(4)
N2 C1 N1 118.9(4)
N2' C1 N3' 120.1(8)
N3 C1 N3' 46.5(6)
N2 C1 N3' 74.5(6)
N1 C1 N3' 166.3(7)
N2' C1 N1' 120.9(9)
N3 C1 N1' 71.4(6)
N2 C1 N1' 166.9(7)
N1 C1 N1' 52.7(6)
N3' C1 N1' 113.6(8)
C1 N1 C2 128.8(6)
N1 C2 C4 112.6(8)
N1 C2 C3 120.7(9)
C4 C2 C3 108.7(8)
C1 N2 C5 127.3(5)
C6 C5 N2 123.4(10)
C6 C5 C7 114.1(9)
N2 C5 C7 103.4(8)
C1 N3 C8 125.5(5)
N3 C8 C10 109.3(6)
N3 C8 C9 111.3(7)
C10 C8 C9 112.8(7)
C1 N1' C2' 133(2)
N1' C2' C4' 118(2)
N1' C2' C3' 109(2)
C4' C2' C3' 104(2)
C1 N2' C5' 124.4(17)
C6' C5' N2' 136(3)
C6' C5' C7' 111(2)
N2' C5' C7' 97.2(17)
C1 N3' C8' 128.0(14)
N3' C8' C9' 112.2(18)
N3' C8' C10' 105.5(16)
C9' C8' C10' 110(2)
C13 O5 C16 108.0
O5 C13 C14 108.0
C15 C14 C13 108.0
C16 C15 C14 108.0
C15 C16 O5 108.0
O2 C11 O1 126.8(4)
O2 C11 C12 116.5(4)
O1 C11 C12 116.7(3)
O4 C12 O3 120.8(4)
O4 C12 C11 122.0(3)
O3 C12 C11 117.3(3)

loop_
_geom_bond_atom_site_label_1
_geom_bond_atom_site_label_2
_geom_bond_distance
C1 N2' 1.288(14)
C1 N3 1.319(6)
C1 N2 1.335(6)
C1 N1 1.341(6)
C1 N3' 1.385(13)
C1 N1' 1.385(14)
N1 C2 1.390(11)
C2 C4 1.478(9)
C2 C3 1.506(13)
N2 C5 1.460(9)
C5 C6 1.352(12)
C5 C7 1.585(14)
N3 C8 1.457(7)
C8 C10 1.505(8)
C8 C9 1.506(10)
N1' C2' 1.391(18)
C2' C4' 1.48(2)
C2' C3' 1.51(2)
N2' C5' 1.466(18)
C5' C6' 1.362(19)
C5' C7' 1.59(2)
N3' C8' 1.452(16)
C8' C9' 1.498(18)
C8' C10' 1.524(18)
O5 C13 1.4200
O5 C16 1.4200
C13 C14 1.4200
C14 C15 1.4200
C15 C16 1.4200
C11 O2 1.216(5)
C11 O1 1.241(5)
C11 C12 1.536(6)
C12 O4 1.205(5)
C12 O3 1.324(5)

loop_
_geom_hbond_atom_site_label_D
_geom_hbond_atom_site_label_H
_geom_hbond_atom_site_label_A
_geom_hbond_distance_DH
_geom_hbond_distance_HA
_geom_hbond_distance_DA
_geom_hbond_angle_DHA
_geom_hbond_site_symmetry_A
N1 H1A O1 0.87 2.15 2.940(5) 150.4 .
N2 H2A O2 0.87 2.17 2.979(6) 154.3 5_545
N3 H3E O4 0.87 2.16 2.997(6) 162.3 1_655
N1' H1'A O4 0.87 2.41 3.003(13) 125.4 1_655
N2' H2'A O1 0.87 2.11 2.962(15) 166.1 .
N3' H3'A O2 0.87 2.23 3.087(14) 168.1 5_545
O3 H3A O1 0.83 1.79 2.581(4) 158.8 7

loop_
_geom_torsion_atom_site_label_1
_geom_torsion_atom_site_label_2
_geom_torsion_atom_site_label_3
_geom_torsion_atom_site_label_4
_geom_torsion
N2' C1 N1 C2 175.6(11)
N3 C1 N1 C2 -3.6(10)
N2 C1 N1 C2 -173.4(8)
N3' C1 N1 C2 19(3)
N1' C1 N1 C2 18.6(11)
C1 N1 C2 C4 147.3(8)
C1 N1 C2 C3 -82.1(12)
N2' C1 N2 C5 26.7(13)
N3 C1 N2 C5 -157.5(8)
N1 C1 N2 C5 12.5(10)
N3' C1 N2 C5 -170.6(11)
N1' C1 N2 C5 59(3)
C1 N2 C5 C6 -114.5(10)
C1 N2 C5 C7 114.3(8)
N2' C1 N3 C8 8(4)
N2 C1 N3 C8 -5.2(9)
N1 C1 N3 C8 -175.0(6)
N3' C1 N3 C8 12.4(10)
N1' C1 N3 C8 166.6(9)
C1 N3 C8 C10 151.3(7)
C1 N3 C8 C9 -83.5(8)
N2' C1 N1' C2' -36(2)
N3 C1 N1' C2' 150(2)
N2 C1 N1' C2' -64(4)
N1 C1 N1' C2' -10.2(19)
N3' C1 N1' C2' 170(2)
C1 N1' C2' C4' -42(4)
C1 N1' C2' C3' 75(3)
N3 C1 N2' C5' -21(5)
N2 C1 N2' C5' -4.8(15)
N1 C1 N2' C5' 162(2)
N3' C1 N2' C5' -24(2)
N1' C1 N2' C5' -176.7(17)
C1 N2' C5' C6' 119(4)
C1 N2' C5' C7' -110(2)
N2' C1 N3' C8' -169.9(17)
N3 C1 N3' C8' 11.2(13)
N2 C1 N3' C8' 175.3(17)
N1 C1 N3' C8' -16(4)
N1' C1 N3' C8' -15.6(19)
C1 N3' C8' C9' 138(2)
C1 N3' C8' C10' -103(2)
C16 O5 C13 C14 0.0
O5 C13 C14 C15 0.0
C13 C14 C15 C16 0.0
C14 C15 C16 O5 0.0
C13 O5 C16 C15 0.0
O2 C11 C12 O4 -29.2(6)
O1 C11 C12 O4 148.9(4)
O2 C11 C12 O3 151.5(4)
O1 C11 C12 O3 -30.4(6)
